data_7017457
loop_
_publ_author_name
'Ouellette, Wayne'
'Darling, Kari'
'Prosvirin, Andrey'
'Whitenack, Kelly'
'Dunbar, Kim R.'
'Zubieta, Jon'

_publ_section_title
;
 Syntheses, structural characterization and properties of transition metal
 complexes of 5,5'-(1,4-phenylene)bis(1H-tetrazole) (H(2)bdt),
 5',5''-(1,1'-biphenyl)-4,4'-diylbis(1H-tetrazole) (H(2)dbdt) and
 5,5',5''-(1,3,5-phenylene)tris(1H-tetrazole) (H(3)btt).
;
_journal_issue 45
_journal_name_full 'Dalton transactions (Cambridge, England : 2003)'
_journal_page_first 12288
_journal_page_last 12300
_journal_paper_doi 10.1039/c1dt11590a
_journal_volume 40
_journal_year 2011
_chemical_formula_moiety
;
C1.5 H0.50 N2 Cd0.25 Cl0.0625 O0.25, C1.73 H4.42 N0.563 O0.354
;
_chemical_formula_sum 'C3.23 H4.92 Cd0.25 Cl0.0625 N2.56 O0.6'
_chemical_formula_weight 119.62
_chemical_name_systematic
;
?
;
_space_group_IT_number 221
_symmetry_cell_setting cubic
_symmetry_space_group_name_Hall '-P 4 2 3'
_symmetry_space_group_name_H-M 'P m -3 m'
_atom_sites_solution_hydrogens geom
_atom_sites_solution_primary direct
_atom_sites_solution_secondary difmap
_audit_creation_method SHELXL-97
_cell_angle_alpha 90.00
_cell_angle_beta 90.00
_cell_angle_gamma 90.00
_cell_formula_units_Z 48
_cell_length_a 19.3273(3)
_cell_length_b 19.3273(3)
_cell_length_c 19.3273(3)
_cell_measurement_reflns_used 346
_cell_measurement_temperature 293(2)
_cell_measurement_theta_max 28.27
_cell_measurement_theta_min 2.97
_cell_volume 7219.61(19)
_computing_cell_refinement 'Bruker SAINT (Bruker, 1998)'
_computing_data_collection 'Bruker SMART (Bruker, 1998)'
_computing_data_reduction 'Bruker SAINT'
_computing_molecular_graphics 'CrystalMaker (Palmer, 2006)'
_computing_publication_material 'Bruker SHELXTL (Sheldrick, 2008)'
_computing_structure_refinement 'SHELXL-97 (Sheldrick, 2008)'
_computing_structure_solution 'SHELXS-97 (Sheldrick, 2008)'
_diffrn_ambient_temperature 293(2)
_diffrn_measured_fraction_theta_full 0.997
_diffrn_measured_fraction_theta_max 0.997
_diffrn_radiation_monochromator graphite
_diffrn_radiation_source 'fine-focus sealed tube'
_diffrn_radiation_type MoK\a
_diffrn_radiation_wavelength 0.71073
_diffrn_reflns_av_R_equivalents 0.0610
_diffrn_reflns_av_sigmaI/netI 0.0142
_diffrn_reflns_limit_h_max 25
_diffrn_reflns_limit_h_min -25
_diffrn_reflns_limit_k_max 25
_diffrn_reflns_limit_k_min -25
_diffrn_reflns_limit_l_max 25
_diffrn_reflns_limit_l_min -25
_diffrn_reflns_number 69660
_diffrn_reflns_theta_full 28.05
_diffrn_reflns_theta_max 28.05
_diffrn_reflns_theta_min 2.58
_diffrn_standards_number 0
_exptl_absorpt_coefficient_mu 0.962
_exptl_absorpt_correction_T_max 0.9143
_exptl_absorpt_correction_T_min 0.8756
_exptl_absorpt_correction_type multi-scan
_exptl_absorpt_process_details 'SADABS (Bruker, 1998)'
_exptl_crystal_colour colorless
_exptl_crystal_density_diffrn 1.321
_exptl_crystal_density_meas 1.29(2)
_exptl_crystal_density_method flotation
_exptl_crystal_description block
_exptl_crystal_F_000 2886
_exptl_crystal_size_max 0.24
_exptl_crystal_size_mid 0.20
_exptl_crystal_size_min 0.15
_platon_squeeze_details
;

Although there were several peaks within the void from Fourier difference map,
the highly disordered solvents within the void were
not crystallographically well defined.

The SQUEEZE routine of the program PLATON was used in order to eliminate
the contribution of disordered solvents molecules, thereby a final model
based only on the ordered part of the crystal structure was obtained.

The SQUEEZE routine suggested that a total
potential solvent area volume of 4807
Ang^3^[66.6% of cell volume], and a void electron population of 866 per cell.

Refinement after the SQUEEZE routine gave significantly improved R values.
[R values before SQUEEZE]
R1 = 0.173 for >2sigma(I) data
R1 = 0.198 , wR2 = 0.277, GooF = S = 1.83 for all data
( 1789 data and 0 restraint / 47 parameters)

loop_

_platon_squeeze_void_nr
_platon_squeeze_void_average_x
_platon_squeeze_void_average_y
_platon_squeeze_void_average_z
_platon_squeeze_void_volume
_platon_squeeze_void_count_electrons
_platon_squeeze_void_content

1 -0.024 -0.014 0.215 4807 866 ' '

_platon_squeeze_details ?
;
_refine_diff_density_max 1.036
_refine_diff_density_min -0.526
_refine_diff_density_rms 0.100
_refine_ls_extinction_method none
_refine_ls_goodness_of_fit_ref 1.173
_refine_ls_hydrogen_treatment constr
_refine_ls_matrix_type full
_refine_ls_number_parameters 47
_refine_ls_number_reflns 1789
_refine_ls_number_restraints 0
_refine_ls_restrained_S_all 1.173
_refine_ls_R_factor_all 0.0392
_refine_ls_R_factor_gt 0.0375
_refine_ls_shift/su_max 0.001
_refine_ls_shift/su_mean 0.000
_refine_ls_structure_factor_coef Fsqd
_refine_ls_weighting_details
;
calc w=1/[\s^2^(Fo^2^)+(0.0495P)^2^+11.2700P] where P=(Fo^2^+2Fc^2^)/3
;
_refine_ls_weighting_scheme calc
_refine_ls_wR_factor_gt 0.0954
_refine_ls_wR_factor_ref 0.0969
_reflns_number_gt 1745
_reflns_number_total 1789
_reflns_threshold_expression >2sigma(I)
_cod_data_source_file c1dt11590a.txt
_cod_data_source_block pm-3m
_cod_original_formula_sum
;
C3.23 H4.92 Cd0.25 Cl0.0625 N2.56 O0.60
;
_cod_database_code 7017457

loop_
_symmetry_equiv_pos_as_xyz
'x, y, z'
'-x, -y, z'
'-x, y, -z'
'x, -y, -z'
'z, x, y'
'z, -x, -y'
'-z, -x, y'
'-z, x, -y'
'y, z, x'
'-y, z, -x'
'y, -z, -x'
'-y, -z, x'
'y, x, -z'
'-y, -x, -z'
'y, -x, z'
'-y, x, z'
'x, z, -y'
'-x, z, y'
'-x, -z, -y'
'x, -z, y'
'z, y, -x'
'z, -y, x'
'-z, y, x'
'-z, -y, -x'
'-x, -y, -z'
'x, y, -z'
'x, -y, z'
'-x, y, z'
'-z, -x, -y'
'-z, x, y'
'z, x, -y'
'z, -x, y'
'-y, -z, -x'
'y, -z, x'
'-y, z, x'
'y, z, -x'
'-y, -x, z'
'y, x, z'
'-y, x, -z'
'y, -x, -z'
'-x, -z, y'
'x, -z, -y'
'x, z, y'
'-x, z, -y'
'-z, -y, x'
'-z, y, -x'
'z, -y, -x'
'z, y, x'

loop_
_atom_site_label
_atom_site_type_symbol
_atom_site_fract_x
_atom_site_fract_y
_atom_site_fract_z
_atom_site_U_iso_or_equiv
_atom_site_adp_type
_atom_site_occupancy
_atom_site_symmetry_multiplicity
_atom_site_calc_flag
_atom_site_refinement_flags
Cd1 Cd 0.855032(17) 1.0000 0.5000 0.01451(13) Uani 1 4 d S
Cl1 Cl 1.0000 1.0000 0.5000 0.0169(4) Uani 1 16 d S
O1 O 0.7369(3) 1.0000 0.5000 0.093(3) Uani 1 4 d S
N1 N 0.86563(11) 0.91338(11) 0.58204(11) 0.0244(5) Uani 1 1 d .
N2 N 0.82272(12) 0.90386(12) 0.63497(12) 0.0316(5) Uani 1 1 d .
C1 C 0.84729(16) 0.84729(16) 0.6659(2) 0.0315(9) Uani 1 2 d S
C2 C 0.81647(18) 0.81647(18) 0.7280(2) 0.0386(11) Uani 1 2 d S
C3 C 0.75743(18) 0.8455(2) 0.75743(18) 0.0382(11) Uani 1 2 d S
H3 H 0.7375 0.8846 0.7375 0.046 Uiso 1 2 calc SR

loop_
_atom_site_aniso_label
_atom_site_aniso_U_11
_atom_site_aniso_U_22
_atom_site_aniso_U_33
_atom_site_aniso_U_23
_atom_site_aniso_U_13
_atom_site_aniso_U_12
Cd1 0.01957(18) 0.01207(17) 0.01188(17) 0.000 0.000 0.000
Cl1 0.0141(6) 0.0141(6) 0.0223(10) 0.000 0.000 0.000
O1 0.033(3) 0.053(3) 0.191(9) 0.000 0.000 0.000
N1 0.0284(11) 0.0232(10) 0.0216(10) 0.0067(9) 0.0088(8) 0.0034(8)
N2 0.0352(12) 0.0309(12) 0.0287(12) 0.0139(9) 0.0145(10) 0.0098(10)
C1 0.0316(12) 0.0316(12) 0.0313(19) 0.0147(12) 0.0147(12) 0.0114(16)
C2 0.0400(15) 0.0400(15) 0.036(2) 0.0215(14) 0.0215(14) 0.0191(19)
C3 0.0379(14) 0.039(2) 0.0379(14) 0.0217(14) 0.0209(18) 0.0217(14)

loop_
_atom_type_symbol
_atom_type_description
_atom_type_scat_dispersion_real
_atom_type_scat_dispersion_imag
_atom_type_scat_source
C C 0.0033 0.0016 'International Tables Vol C Tables 4.2.6.8 and 6.1.1.4'
H H 0.0000 0.0000 'International Tables Vol C Tables 4.2.6.8 and 6.1.1.4'
N N 0.0061 0.0033 'International Tables Vol C Tables 4.2.6.8 and 6.1.1.4'
O O 0.0106 0.0060 'International Tables Vol C Tables 4.2.6.8 and 6.1.1.4'
Cl Cl 0.1484 0.1585 'International Tables Vol C Tables 4.2.6.8 and 6.1.1.4'
Cd Cd -0.8075 1.2024 'International Tables Vol C Tables 4.2.6.8 and 6.1.1.4'

loop_
_geom_angle_atom_site_label_1
_geom_angle_atom_site_label_2
_geom_angle_atom_site_label_3
_geom_angle
_geom_angle_site_symmetry_1
_geom_angle_site_symmetry_3
O1 Cd1 N1 95.07(5) . 27_575
O1 Cd1 N1 95.07(5) . 26_556
N1 Cd1 N1 169.85(11) 27_575 26_556
O1 Cd1 N1 95.07(5) . 4_576
N1 Cd1 N1 86.46(11) 27_575 4_576
N1 Cd1 N1 92.64(11) 26_556 4_576
O1 Cd1 N1 95.07(5) . .
N1 Cd1 N1 92.64(11) 27_575 .
N1 Cd1 N1 86.46(11) 26_556 .
N1 Cd1 N1 169.85(11) 4_576 .
O1 Cd1 Cl1 180.0 . .
N1 Cd1 Cl1 84.93(5) 27_575 .
N1 Cd1 Cl1 84.93(5) 26_556 .
N1 Cd1 Cl1 84.93(5) 4_576 .
N1 Cd1 Cl1 84.93(5) . .
Cd1 Cl1 Cd1 90.0 25_776 37_775
Cd1 Cl1 Cd1 90.0 25_776 13_556
Cd1 Cl1 Cd1 180.0 37_775 13_556
Cd1 Cl1 Cd1 180.0 25_776 .
Cd1 Cl1 Cd1 90.0 37_775 .
Cd1 Cl1 Cd1 90.0 13_556 .
N1 N1 N2 110.07(13) 38 .
N1 N1 Cd1 125.02(5) 38 .
N2 N1 Cd1 124.88(16) . .
N1 N2 C1 103.7(2) . .
N2 C1 N2 112.5(3) . 38
N2 C1 C2 123.75(17) . .
N2 C1 C2 123.76(17) 38 .
C3 C2 C3 119.6(4) . 9
C3 C2 C1 120.18(19) . .
C3 C2 C1 120.18(19) 9 .
C2 C3 C2 120.4(4) . 5

loop_
_geom_bond_atom_site_label_1
_geom_bond_atom_site_label_2
_geom_bond_distance
_geom_bond_site_symmetry_2
Cd1 O1 2.284(6) .
Cd1 N1 2.315(2) 27_575
Cd1 N1 2.315(2) 26_556
Cd1 N1 2.315(2) 4_576
Cd1 N1 2.315(2) .
Cd1 Cl1 2.8018(3) .
N1 N1 1.305(4) 38
N1 N2 1.330(3) .
N2 C1 1.334(3) .
C1 N2 1.334(3) 38
C1 C2 1.466(5) .
C2 C3 1.393(3) .
C2 C3 1.393(3) 9
C3 C2 1.393(3) 5
